data_7233756
loop_
_publ_author_name
'Liu, Yang'
'Xu, Yuangang'
'Sun, Qi'
'Lu, Ming'

_publ_section_title
;
 Energetic furazan--triazoles with high thermal stability and low
 sensitivity: facile synthesis, crystal structures and energetic
 properties
;
_journal_issue 40
_journal_name_full CrystEngComm
_journal_page_first 6093
_journal_paper_doi 10.1039/C9CE01336A
_journal_volume 21
_journal_year 2019
_chemical_formula_moiety 'C4 H2 N10 O5, 2(H4 N)'
_chemical_formula_sum 'C4 H10 N12 O5'
_chemical_formula_weight 306.24
_space_group_crystal_system monoclinic
_space_group_IT_number 14
_space_group_name_Hall '-P 2ybc'
_space_group_name_H-M_alt 'P 1 21/c 1'
_symmetry_space_group_name_Hall '-P 2ybc'
_symmetry_space_group_name_H-M 'P 1 21/c 1'
_atom_sites_solution_hydrogens difmap
_audit_creation_method SHELXL-2018/3
_audit_update_record
;
2018-12-25 deposited with the CCDC.    2019-09-10 downloaded from the CCDC.
;
_cell_angle_alpha 90
_cell_angle_beta 103.382(4)
_cell_angle_gamma 90
_cell_formula_units_Z 4
_cell_length_a 14.260(2)
_cell_length_b 4.9236(7)
_cell_length_c 17.854(2)
_cell_measurement_reflns_used 5515
_cell_measurement_temperature 296(2)
_cell_measurement_theta_max 26.83
_cell_measurement_theta_min 2.94
_cell_volume 1219.5(3)
_computing_cell_refinement 'Bruker SAINT'
_computing_data_collection 'Bruker APEX3'
_computing_data_reduction 'Bruker SAINT'
_computing_molecular_graphics 'Bruker SHELXTL'
_computing_publication_material 'Bruker SHELXTL'
_computing_structure_refinement 'SHELXL-2018/3 (Sheldrick, 2018)'
_computing_structure_solution 'SHELXT 2014/5 (Sheldrick, 2014)'
_diffrn_ambient_temperature 296(2)
_diffrn_measured_fraction_theta_full 0.994
_diffrn_measured_fraction_theta_max 0.992
_diffrn_measurement_device_type 'Bruker APEX-II CCD'
_diffrn_measurement_method '\f and \w scans'
_diffrn_radiation_type MoK\a
_diffrn_radiation_wavelength 0.71073
_diffrn_reflns_av_R_equivalents 0.0457
_diffrn_reflns_av_unetI/netI 0.0431
_diffrn_reflns_Laue_measured_fraction_full 0.994
_diffrn_reflns_Laue_measured_fraction_max 0.992
_diffrn_reflns_limit_h_max 18
_diffrn_reflns_limit_h_min -14
_diffrn_reflns_limit_k_max 6
_diffrn_reflns_limit_k_min -6
_diffrn_reflns_limit_l_max 18
_diffrn_reflns_limit_l_min -23
_diffrn_reflns_number 12535
_diffrn_reflns_point_group_measured_fraction_full 0.994
_diffrn_reflns_point_group_measured_fraction_max 0.992
_diffrn_reflns_theta_full 25.242
_diffrn_reflns_theta_max 27.546
_diffrn_reflns_theta_min 2.345
_exptl_absorpt_coefficient_mu 0.148
_exptl_absorpt_correction_T_max 0.7456
_exptl_absorpt_correction_T_min 0.6468
_exptl_absorpt_correction_type multi-scan
_exptl_absorpt_process_details sadabs
_exptl_crystal_colour colourless
_exptl_crystal_density_diffrn 1.668
_exptl_crystal_description block
_exptl_crystal_F_000 632
_exptl_crystal_size_max 0.220
_exptl_crystal_size_mid 0.210
_exptl_crystal_size_min 0.180
_refine_diff_density_max 0.224
_refine_diff_density_min -0.291
_refine_diff_density_rms 0.048
_refine_ls_extinction_method none
_refine_ls_goodness_of_fit_ref 1.041
_refine_ls_hydrogen_treatment refxyz
_refine_ls_matrix_type full
_refine_ls_number_parameters 220
_refine_ls_number_reflns 2807
_refine_ls_number_restraints 16
_refine_ls_restrained_S_all 1.041
_refine_ls_R_factor_all 0.0690
_refine_ls_R_factor_gt 0.0440
_refine_ls_shift/su_max 0.003
_refine_ls_shift/su_mean 0.000
_refine_ls_structure_factor_coef Fsqd
_refine_ls_weighting_details 'w=1/[\s^2^(Fo^2^)+(0.0611P)^2^+0.2700P] where P=(Fo^2^+2Fc^2^)/3'
_refine_ls_weighting_scheme calc
_refine_ls_wR_factor_gt 0.1081
_refine_ls_wR_factor_ref 0.1201
_reflns_Friedel_coverage 0.000
_reflns_number_gt 2030
_reflns_number_total 2807
_reflns_threshold_expression 'I > 2\s(I)'
_cod_data_source_file c9ce01336a2.cif
_cod_data_source_block Wq181211_1_a
_cod_depositor_comments 'Adding full bibliography for 7233753--7233756.cif.'
_cod_database_code 7233756
_shelx_shelxl_version_number 2018/3
_shelx_space_group_comment
;
The symmetry employed for this shelxl refinement is uniquely defined
by the following loop, which should always be used as a source of
symmetry information in preference to the above space-group names.
They are only intended as comments.
;
_shelx_estimated_absorpt_t_min 0.968
_shelx_estimated_absorpt_t_max 0.974

loop_
_space_group_symop_operation_xyz
'x, y, z'
'-x, y+1/2, -z+1/2'
'-x, -y, -z'
'x, -y-1/2, z-1/2'

loop_
_atom_site_label
_atom_site_type_symbol
_atom_site_fract_x
_atom_site_fract_y
_atom_site_fract_z
_atom_site_U_iso_or_equiv
_atom_site_adp_type
_atom_site_occupancy
_atom_site_site_symmetry_order
_atom_site_calc_flag
_atom_site_refinement_flags_posn
_atom_site_refinement_flags_adp
C1 C 0.39573(11) 0.0482(3) 0.65785(9) 0.0284(4) Uani 1 1 d . .
C2 C 0.27871(12) 0.3425(3) 0.64394(9) 0.0287(4) Uani 1 1 d . .
C3 C 0.19680(12) 0.5114(3) 0.60802(9) 0.0295(4) Uani 1 1 d . .
C4 C 0.14662(12) 0.7086(3) 0.64384(9) 0.0306(4) Uani 1 1 d . .
N1 N 0.45800(12) -0.1313(3) 0.63986(9) 0.0401(4) Uani 1 1 d . .
H1A H 0.4973(16) -0.221(5) 0.6811(13) 0.060 Uiso 1 1 d . U
H1B H 0.4395(17) -0.233(5) 0.5936(14) 0.060 Uiso 1 1 d . U
N2 N 0.39899(10) 0.1571(3) 0.72566(8) 0.0331(4) Uani 1 1 d . .
N3 N 0.32385(11) 0.3463(3) 0.71612(8) 0.0342(4) Uani 1 1 d . .
N4 N 0.32083(10) 0.1557(3) 0.60459(7) 0.0287(3) Uani 1 1 d . .
N5 N 0.29852(10) 0.0892(3) 0.52637(7) 0.0302(3) Uani 1 1 d . .
N6 N 0.34538(11) 0.2560(3) 0.49020(8) 0.0349(4) Uani 1 1 d . .
N7 N 0.15906(11) 0.5034(3) 0.53465(8) 0.0393(4) Uani 1 1 d . .
N8 N 0.07843(11) 0.8182(3) 0.58989(8) 0.0394(4) Uani 1 1 d . .
N9 N 0.17202(11) 0.7539(3) 0.72194(8) 0.0369(4) Uani 1 1 d . .
N10 N 0.12565(11) 0.9490(3) 0.74859(9) 0.0370(4) Uani 1 1 d . .
N11 N 0.11947(12) 0.4652(3) 0.89351(9) 0.0363(4) Uani 1 1 d D .
H11C H 0.1278(15) 0.610(3) 0.8689(12) 0.054 Uiso 1 1 d D U
H11D H 0.1274(16) 0.322(3) 0.8663(10) 0.054 Uiso 1 1 d D U
H11B H 0.0629(10) 0.456(4) 0.9020(11) 0.054 Uiso 1 1 d D U
H11A H 0.1620(12) 0.448(4) 0.9389(9) 0.054 Uiso 1 1 d D U
N12 N 0.35570(13) 0.7296(4) 0.34466(10) 0.0456(4) Uani 1 1 d D .
H12A H 0.3319(16) 0.607(4) 0.3694(11) 0.068 Uiso 1 1 d D U
H12D H 0.3142(15) 0.788(4) 0.3065(9) 0.068 Uiso 1 1 d D U
H12C H 0.3797(15) 0.838(4) 0.3784(10) 0.068 Uiso 1 1 d D U
H12B H 0.3924(15) 0.657(4) 0.3189(11) 0.068 Uiso 1 1 d D U
O1 O 0.39981(13) 0.4380(3) 0.52178(9) 0.0686(5) Uani 1 1 d . .
O2 O 0.32988(11) 0.2189(3) 0.41839(7) 0.0471(4) Uani 1 1 d . .
O3 O 0.06552(10) 1.1005(3) 0.70918(8) 0.0534(4) Uani 1 1 d . .
O4 O 0.14927(10) 0.9748(3) 0.82194(7) 0.0452(4) Uani 1 1 d . .
O5 O 0.08550(9) 0.6905(3) 0.52181(7) 0.0433(4) Uani 1 1 d . .

loop_
_atom_site_aniso_label
_atom_site_aniso_U_11
_atom_site_aniso_U_22
_atom_site_aniso_U_33
_atom_site_aniso_U_23
_atom_site_aniso_U_13
_atom_site_aniso_U_12
C1 0.0267(9) 0.0290(8) 0.0255(9) 0.0012(6) -0.0018(7) -0.0014(7)
C2 0.0325(9) 0.0289(9) 0.0238(8) -0.0010(7) 0.0050(7) -0.0010(7)
C3 0.0307(9) 0.0307(9) 0.0261(9) 0.0016(7) 0.0049(7) 0.0000(7)
C4 0.0313(9) 0.0301(9) 0.0297(9) 0.0027(7) 0.0058(7) -0.0008(7)
N1 0.0407(9) 0.0434(9) 0.0296(8) -0.0051(7) -0.0052(7) 0.0126(8)
N2 0.0356(8) 0.0352(8) 0.0242(7) -0.0019(6) -0.0019(6) 0.0028(6)
N3 0.0394(8) 0.0365(8) 0.0241(7) -0.0022(6) 0.0019(6) 0.0035(7)
N4 0.0295(7) 0.0338(8) 0.0191(7) -0.0028(6) -0.0018(5) 0.0020(6)
N5 0.0354(8) 0.0325(8) 0.0191(7) -0.0028(6) -0.0011(6) -0.0014(6)
N6 0.0411(9) 0.0337(8) 0.0309(8) -0.0052(6) 0.0108(6) 0.0018(7)
N7 0.0394(9) 0.0479(9) 0.0282(8) 0.0034(7) 0.0029(6) 0.0105(7)
N8 0.0405(9) 0.0441(9) 0.0320(8) 0.0034(7) 0.0054(7) 0.0092(7)
N9 0.0430(9) 0.0346(8) 0.0313(8) -0.0040(6) 0.0050(6) 0.0067(7)
N10 0.0392(9) 0.0318(8) 0.0392(9) -0.0050(7) 0.0073(7) -0.0015(7)
N11 0.0351(9) 0.0387(9) 0.0336(9) -0.0033(7) 0.0049(7) 0.0019(7)
N12 0.0560(12) 0.0411(10) 0.0394(10) -0.0018(8) 0.0106(8) -0.0004(8)
O1 0.0890(12) 0.0659(10) 0.0598(10) -0.0262(8) 0.0353(9) -0.0457(10)
O2 0.0692(9) 0.0482(8) 0.0262(7) -0.0014(6) 0.0156(6) 0.0087(7)
O3 0.0534(9) 0.0490(9) 0.0521(9) -0.0050(7) 0.0008(7) 0.0210(7)
O4 0.0585(9) 0.0417(8) 0.0346(7) -0.0108(6) 0.0089(6) 0.0014(7)
O5 0.0429(8) 0.0559(9) 0.0278(7) 0.0066(6) 0.0018(5) 0.0149(6)

loop_
_atom_type_symbol
_atom_type_description
_atom_type_scat_dispersion_real
_atom_type_scat_dispersion_imag
_atom_type_scat_source
C C 0.0033 0.0016 'International Tables Vol C Tables 4.2.6.8 and 6.1.1.4'
H H 0.0000 0.0000 'International Tables Vol C Tables 4.2.6.8 and 6.1.1.4'
N N 0.0061 0.0033 'International Tables Vol C Tables 4.2.6.8 and 6.1.1.4'
O O 0.0106 0.0060 'International Tables Vol C Tables 4.2.6.8 and 6.1.1.4'

loop_
_geom_angle_atom_site_label_1
_geom_angle_atom_site_label_2
_geom_angle_atom_site_label_3
_geom_angle
N2 C1 N1 127.14(15)
N2 C1 N4 109.83(14)
N1 C1 N4 122.93(15)
N3 C2 N4 109.93(14)
N3 C2 C3 126.22(15)
N4 C2 C3 123.84(14)
N7 C3 C4 109.64(15)
N7 C3 C2 122.07(15)
C4 C3 C2 128.28(15)
N8 C4 N9 130.71(16)
N8 C4 C3 108.08(14)
N9 C4 C3 121.21(15)
C1 N1 H1A 115.8(13)
C1 N1 H1B 119.3(14)
H1A N1 H1B 116(2)
C1 N2 N3 107.24(13)
C2 N3 N2 107.47(13)
C1 N4 C2 105.52(13)
C1 N4 N5 124.55(13)
C2 N4 N5 129.87(13)
N6 N5 N4 108.64(13)
O1 N6 O2 120.87(15)
O1 N6 N5 124.43(14)
O2 N6 N5 114.70(14)
C3 N7 O5 105.71(13)
C4 N8 O5 105.26(14)
N10 N9 C4 116.65(15)
O3 N10 O4 120.63(15)
O3 N10 N9 125.37(16)
O4 N10 N9 113.99(15)
H11C N11 H11D 109.4(16)
H11C N11 H11B 112.5(17)
H11D N11 H11B 107(2)
H11C N11 H11A 113(2)
H11D N11 H11A 106.3(17)
H11B N11 H11A 107.7(16)
H12A N12 H12D 111.6(19)
H12A N12 H12C 103(2)
H12D N12 H12C 118(2)
H12A N12 H12B 110.3(19)
H12D N12 H12B 96(2)
H12C N12 H12B 118(2)
N7 O5 N8 111.31(12)

loop_
_geom_bond_atom_site_label_1
_geom_bond_atom_site_label_2
_geom_bond_distance
C1 N2 1.315(2)
C1 N1 1.343(2)
C1 N4 1.362(2)
C2 N3 1.301(2)
C2 N4 1.377(2)
C2 C3 1.456(2)
C3 N7 1.297(2)
C3 C4 1.441(2)
C4 N8 1.316(2)
C4 N9 1.375(2)
N1 H1A 0.93(2)
N1 H1B 0.95(2)
N2 N3 1.400(2)
N4 N5 1.3974(17)
N5 N6 1.318(2)
N6 O1 1.233(2)
N6 O2 1.2629(18)
N7 O5 1.3745(19)
N8 O5 1.3930(19)
N9 N10 1.316(2)
N10 O3 1.228(2)
N10 O4 1.2808(19)
N11 H11C 0.862(14)
N11 H11D 0.878(14)
N11 H11B 0.856(14)
N11 H11A 0.897(13)
N12 H12A 0.864(14)
N12 H12D 0.843(14)
N12 H12C 0.817(14)
N12 H12B 0.850(14)

loop_
_geom_hbond_atom_site_label_D
_geom_hbond_atom_site_label_H
_geom_hbond_atom_site_label_A
_geom_hbond_distance_DH
_geom_hbond_distance_HA
_geom_hbond_distance_DA
_geom_hbond_angle_DHA
_geom_hbond_site_symmetry_A
_geom_hbond_publ_flag
N1 H1A N2 0.93(2) 2.04(2) 2.957(2) 168(2) 2_646 yes
N1 H1B O1 0.95(2) 2.06(2) 2.970(2) 160(2) 1_545 yes
N11 H11C O4 0.862(14) 2.033(14) 2.891(2) 173.7(19) . yes
N11 H11D O4 0.878(14) 1.940(14) 2.810(2) 170.7(18) 1_545 yes
N11 H11B N8 0.856(14) 2.162(14) 2.994(2) 164(2) 2_546 yes
N11 H11B O3 0.856(14) 2.473(18) 2.920(2) 113.3(15) 2_546 yes
N11 H11A N5 0.897(13) 2.203(14) 3.068(2) 161.8(17) 4_566 yes
N12 H12A O2 0.864(14) 2.103(17) 2.901(2) 153(2) . yes
N12 H12A O4 0.864(14) 2.58(2) 3.048(2) 115.3(17) 4_575 yes
N12 H12D N3 0.843(14) 2.442(19) 3.058(2) 130.6(19) 4_575 yes
N12 H12D N9 0.843(14) 2.241(17) 3.002(2) 150(2) 4_575 yes
N12 H12C O2 0.817(14) 2.184(19) 2.810(2) 134(2) 1_565 yes
N12 H12B N2 0.850(14) 2.292(17) 3.021(2) 144(2) 4_565 yes

loop_
_geom_torsion_atom_site_label_1
_geom_torsion_atom_site_label_2
_geom_torsion_atom_site_label_3
_geom_torsion_atom_site_label_4
_geom_torsion
N3 C2 C3 N7 176.56(17)
N4 C2 C3 N7 -2.3(3)
N3 C2 C3 C4 -2.3(3)
N4 C2 C3 C4 178.91(15)
N7 C3 C4 N8 -0.2(2)
C2 C3 C4 N8 178.70(16)
N7 C3 C4 N9 179.19(15)
C2 C3 C4 N9 -1.9(3)
N1 C1 N2 N3 175.79(17)
N4 C1 N2 N3 -0.79(19)
N4 C2 N3 N2 0.28(18)
C3 C2 N3 N2 -178.69(16)
C1 N2 N3 C2 0.31(18)
N2 C1 N4 C2 0.94(19)
N1 C1 N4 C2 -175.81(16)
N2 C1 N4 N5 178.30(14)
N1 C1 N4 N5 1.5(3)
N3 C2 N4 C1 -0.74(19)
C3 C2 N4 C1 178.26(15)
N3 C2 N4 N5 -177.91(15)
C3 C2 N4 N5 1.1(3)
C1 N4 N5 N6 -89.89(18)
C2 N4 N5 N6 86.79(19)
N4 N5 N6 O1 0.3(2)
N4 N5 N6 O2 -178.96(13)
C4 C3 N7 O5 -0.04(19)
C2 C3 N7 O5 -179.06(15)
N9 C4 N8 O5 -178.95(17)
C3 C4 N8 O5 0.39(19)
N8 C4 N9 N10 -4.5(3)
C3 C4 N9 N10 176.18(15)
C4 N9 N10 O3 -3.7(3)
C4 N9 N10 O4 177.21(14)
C3 N7 O5 N8 0.30(18)
C4 N8 O5 N7 -0.44(19)
